data_7711118
loop_
_publ_author_name
'Essalhi, Mohamed'
'Mohan, Midhun'
'Marineau-Plante, Gabriel'
'Schlachter, Adrien Camille'
'Maris, Thierry'
'Harvey, Pierre D.'
'Duong, Adam'

_publ_section_title
;
 S-Heptazine N-Ligand Based Luminescent Coordination Materials: Synthesis,
 Structural and Luminescent Studies of Lanthanide-Cyamelurate Networks
;
_journal_name_full 'Dalton Transactions'
_journal_paper_doi 10.1039/D2DT01924H
_journal_year 2022
_chemical_formula_moiety 'C6 H14 N7 O10 Sm'
_chemical_formula_sum 'C6 H14 N7 O10 Sm'
_chemical_formula_weight 494.59
_space_group_crystal_system monoclinic
_space_group_IT_number 14
_space_group_name_Hall '-P 2yn'
_space_group_name_H-M_alt 'P 1 21/n 1'
_atom_sites_solution_hydrogens difmap
_atom_sites_solution_primary dual
_audit_creation_date 2020-07-27
_audit_creation_method
;
Olex2 1.3
(compiled 2020.07.16 svn.r6f6c53a7 for OlexSys, GUI svn.r6139)
;
_audit_update_record
;
2022-06-10 deposited with the CCDC.	2022-09-01 downloaded from the CCDC.
;
_cell_angle_alpha 90
_cell_angle_beta 93.617(2)
_cell_angle_gamma 90
_cell_formula_units_Z 4
_cell_length_a 11.9028(6)
_cell_length_b 6.8680(3)
_cell_length_c 16.7913(8)
_cell_measurement_reflns_used 9855
_cell_measurement_temperature 298
_cell_measurement_theta_max 70.067
_cell_measurement_theta_min 4.425
_cell_volume 1369.93(11)
_computing_cell_refinement
;
SAINT (2017) V8.38A; Integration Software for Single Crystal Data.
Bruker AXS Inc., Madison, WI 53719-1173.
;
_computing_data_collection
;
APEX 3 (2019) Bruker AXS Inc., Madison, WI 53719-1173.
;
_computing_data_reduction
;
SAINT (2017) V8.38A; Integration Software for Single Crystal Data.
Bruker AXS Inc., Madison, WI 53719-1173.
;
_computing_molecular_graphics 'Olex2 1.3 (Dolomanov et al., 2009)'
_computing_publication_material 'Olex2 1.3 (Dolomanov et al., 2009)'
_computing_structure_refinement 'XL  (Sheldrick, 2008)'
_computing_structure_solution 'SHELXT 2014/5 (Sheldrick, 2014)'
_diffrn_ambient_temperature 298
_diffrn_detector 'CCD area detector'
_diffrn_detector_area_resol_mean 8.3
_diffrn_detector_type 'Bruker APEX2 CCD'
_diffrn_measured_fraction_theta_full 1.000
_diffrn_measured_fraction_theta_max 1.000
_diffrn_measurement_device 'three-circle diffractometer'
_diffrn_measurement_device_type 'Bruker Smart APEX'
_diffrn_measurement_method '\w scans'
_diffrn_radiation_collimation 'Focusing mirrors'
_diffrn_radiation_monochromator 'Quazar MX Mirror Optics'
_diffrn_radiation_probe x-ray
_diffrn_radiation_type CuK\a
_diffrn_radiation_wavelength 1.54178
_diffrn_reflns_av_R_equivalents 0.0372
_diffrn_reflns_av_unetI/netI 0.0135
_diffrn_reflns_Laue_measured_fraction_full 1.000
_diffrn_reflns_Laue_measured_fraction_max 1.000
_diffrn_reflns_limit_h_max 14
_diffrn_reflns_limit_h_min -14
_diffrn_reflns_limit_k_max 8
_diffrn_reflns_limit_k_min -8
_diffrn_reflns_limit_l_max 20
_diffrn_reflns_limit_l_min -20
_diffrn_reflns_number 35375
_diffrn_reflns_point_group_measured_fraction_full 1.000
_diffrn_reflns_point_group_measured_fraction_max 1.000
_diffrn_reflns_theta_full 67.679
_diffrn_reflns_theta_max 70.092
_diffrn_reflns_theta_min 4.424
_diffrn_source 'Microfocus Source'
_diffrn_source_current 0.65
_diffrn_source_power 0.02912
_diffrn_source_target Cu
_diffrn_source_type 'Incoatec I\mS High Brilliance Microsource'
_diffrn_source_voltage 44.8
_exptl_absorpt_coefficient_mu 32.936
_exptl_absorpt_correction_T_max 0.2238
_exptl_absorpt_correction_T_min 0.0555
_exptl_absorpt_correction_type multi-scan
_exptl_absorpt_process_details
;
SADABS-2016/2 (Bruker,2016/2) was used for absorption correction.
wR2(int) was 0.1592 before and 0.0522 after correction.
The Ratio of minimum to maximum transmission is 0.2480.
The \l/2 correction factor is Not present.
;
_exptl_crystal_colour 'clear light colourless'
_exptl_crystal_colour_lustre clear
_exptl_crystal_colour_modifier light
_exptl_crystal_colour_primary colourless
_exptl_crystal_density_diffrn 2.398
_exptl_crystal_description Needle
_exptl_crystal_F_000 964
_exptl_crystal_size_max 0.45
_exptl_crystal_size_mid 0.04
_exptl_crystal_size_min 0.04
_refine_diff_density_max 0.614
_refine_diff_density_min -0.953
_refine_diff_density_rms 0.104
_refine_ls_extinction_method none
_refine_ls_goodness_of_fit_ref 1.059
_refine_ls_hydrogen_treatment refxyz
_refine_ls_matrix_type full
_refine_ls_number_parameters 259
_refine_ls_number_reflns 2614
_refine_ls_number_restraints 105
_refine_ls_restrained_S_all 1.036
_refine_ls_R_factor_all 0.0207
_refine_ls_R_factor_gt 0.0206
_refine_ls_shift/su_max 0.001
_refine_ls_shift/su_mean 0.000
_refine_ls_structure_factor_coef Fsqd
_refine_ls_weighting_details 'w=1/[\s^2^(Fo^2^)+(0.0439P)^2^+0.6711P] where P=(Fo^2^+2Fc^2^)/3'
_refine_ls_weighting_scheme calc
_refine_ls_wR_factor_gt 0.0571
_refine_ls_wR_factor_ref 0.0571
_reflns_Friedel_coverage 0.000
_reflns_number_gt 2597
_reflns_number_total 2614
_reflns_threshold_expression 'I > 2\s(I)'
_cod_data_source_file d2dt01924h2.cif
_cod_data_source_block ada283
_cod_depositor_comments
;
The following automatic conversions were performed:

data item '_diffrn_radiation_probe' value 'X-ray' was changed to
'x-ray' in accordance with the
/home/data/users/saulius/crontab/automatic-downloads/rss-feeds/RSC/lib/dictionaries/cif_core.dic
dictionary named 'cif_core.dic' version 2.4.2 last updated on
2011-04-26.

Automatic conversion script
Id: cif_fix_values 7556 2019-12-06 15:28:31Z antanas 
;
_cod_database_code 7711118
_shelx_shelxl_version_number 2018/3
_shelx_space_group_comment
;
The symmetry employed for this shelxl refinement is uniquely defined
by the following loop, which should always be used as a source of
symmetry information in preference to the above space-group names.
They are only intended as comments.
;
_shelx_estimated_absorpt_t_max 0.353
_shelx_estimated_absorpt_t_min 0.024
_olex2_refinement_description
;
1. Fixed Uiso
 At 1.5 times of:
  All O(H,H) groups
2. Restrained distances
 O4-H4A = O4-H4B = O5-H5A = O5-H5B = O6-H6A = O6-H6B = O7-H7A = O7-H7B = O8-
 H8A = O8-H8B = O9-H9A = O9-H9B = O10-H10A = O10-H10B
 0.87 with sigma of 0.002
 O4-H4A \\sim O4-H4B \\sim O5-H5A \\sim O5-H5B \\sim O6-H6A \\sim O6-H6B \\sim
O7-H7A \\sim O7-H7B \\sim O8-
 H8A \\sim O8-H8B \\sim O9-H9A \\sim O9-H9B \\sim O10-H10A \\sim O10-H10B
 with sigma of 0.002
;
_olex2_submission_special_instructions 'No special instructions were received'

loop_
_space_group_symop_operation_xyz
'x, y, z'
'-x+1/2, y+1/2, -z+1/2'
'-x, -y, -z'
'x-1/2, -y-1/2, z-1/2'

loop_
_atom_site_label
_atom_site_type_symbol
_atom_site_fract_x
_atom_site_fract_y
_atom_site_fract_z
_atom_site_U_iso_or_equiv
_atom_site_adp_type
_atom_site_occupancy
_atom_site_site_symmetry_order
_atom_site_calc_flag
_atom_site_refinement_flags_posn
_atom_site_refinement_flags_adp
_atom_site_refinement_flags_occupancy
_atom_site_disorder_assembly
_atom_site_disorder_group
Sm1 Sm 0.48114(2) 0.63765(2) 0.82335(2) 0.02094(8) Uani 1 1 d . . . . .
O1 O 0.33345(16) 0.7666(4) 0.72746(11) 0.0351(5) Uani 1 1 d . . . . .
O2 O 0.82040(16) 0.5932(3) 0.55085(13) 0.0313(4) Uani 1 1 d . . . . .
O3 O 0.35138(19) 0.8570(3) 0.32438(13) 0.0334(5) Uani 1 1 d . . . . .
O4 O 0.3977(2) 0.3454(3) 0.75360(14) 0.0363(5) Uani 1 1 d D . . . .
H4A H 0.3261(8) 0.318(6) 0.751(3) 0.054 Uiso 1 1 d D U . . .
H4B H 0.419(3) 0.309(6) 0.7072(11) 0.054 Uiso 1 1 d D U . . .
O5 O 0.31757(17) 0.5868(3) 0.89341(13) 0.0342(4) Uani 1 1 d D . . . .
H5A H 0.279(3) 0.479(3) 0.895(2) 0.051 Uiso 1 1 d D U . . .
H5B H 0.269(2) 0.668(4) 0.911(2) 0.051 Uiso 1 1 d D U . . .
O6 O 0.50110(19) 0.3491(3) 0.91508(14) 0.0327(5) Uani 1 1 d D . . . .
H6A H 0.5648(17) 0.292(5) 0.928(2) 0.049 Uiso 1 1 d D U . . .
H6B H 0.469(3) 0.338(6) 0.9602(12) 0.049 Uiso 1 1 d D U . . .
O7 O 0.4121(2) 0.9421(3) 0.89067(15) 0.0445(5) Uani 1 1 d D . . . .
H7A H 0.423(4) 1.057(3) 0.871(2) 0.067 Uiso 1 1 d D U . . .
H7B H 0.373(3) 0.941(8) 0.9327(14) 0.067 Uiso 1 1 d D U . . .
O8 O 0.60848(15) 0.7128(3) 0.94457(11) 0.0288(4) Uani 1 1 d D . . . .
H8A H 0.6752(13) 0.661(5) 0.949(3) 0.043 Uiso 1 1 d D U . . .
H8B H 0.619(4) 0.8378(11) 0.948(3) 0.043 Uiso 1 1 d D U . . .
O9 O 0.64941(16) 0.4590(3) 0.79694(12) 0.0340(4) Uani 1 1 d D . . . .
H9A H 0.658(4) 0.389(4) 0.7546(13) 0.051 Uiso 1 1 d D U . . .
H9B H 0.7144(15) 0.515(5) 0.806(2) 0.051 Uiso 1 1 d D U . . .
O10 O 0.6000(2) 0.9209(4) 0.79987(12) 0.0393(5) Uani 1 1 d D . . . .
H10A H 0.604(4) 0.977(6) 0.7536(11) 0.059 Uiso 1 1 d D U . . .
H10B H 0.632(3) 0.999(5) 0.8351(18) 0.059 Uiso 1 1 d D U . . .
N1 N 0.4924(2) 0.6934(4) 0.67203(13) 0.0263(4) Uani 1 1 d . . . . .
N2 N 0.6600(2) 0.6321(3) 0.61394(16) 0.0280(5) Uani 1 1 d . . . . .
N3 N 0.32793(17) 0.7947(4) 0.59249(13) 0.0262(4) Uani 1 1 d . . . . .
N4 N 0.50002(16) 0.7357(3) 0.53432(12) 0.0221(4) Uani 1 1 d . . . . .
N5 N 0.66936(19) 0.6823(4) 0.47249(14) 0.0262(4) Uani 1 1 d . . . . .
N6 N 0.33858(19) 0.8379(3) 0.45762(14) 0.0258(5) Uani 1 1 d . . . . .
N7 N 0.51179(18) 0.7762(3) 0.39532(12) 0.0264(4) Uani 1 1 d . . . . .
C1 C 0.3831(2) 0.7523(4) 0.66354(15) 0.0253(5) Uani 1 1 d . . . . .
C2 C 0.5531(2) 0.6853(4) 0.60855(15) 0.0226(5) Uani 1 1 d . . . . .
C3 C 0.7165(2) 0.6358(3) 0.54615(19) 0.0256(6) Uani 1 1 d . . . . .
C4 C 0.3863(2) 0.7904(4) 0.52797(15) 0.0220(5) Uani 1 1 d . . . . .
C5 C 0.5616(2) 0.7321(4) 0.46574(14) 0.0223(5) Uani 1 1 d . . . . .
C6 C 0.4004(2) 0.8245(4) 0.39183(16) 0.0251(5) Uani 1 1 d . . . . .

loop_
_atom_site_aniso_label
_atom_site_aniso_U_11
_atom_site_aniso_U_22
_atom_site_aniso_U_33
_atom_site_aniso_U_23
_atom_site_aniso_U_13
_atom_site_aniso_U_12
Sm1 0.01606(10) 0.02743(11) 0.01917(10) 0.00045(4) -0.00011(6) -0.00118(4)
O1 0.0259(9) 0.0570(14) 0.0227(9) 0.0026(9) 0.0029(7) 0.0125(9)
O2 0.0158(9) 0.0359(10) 0.0423(11) 0.0033(9) 0.0010(8) 0.0043(8)
O3 0.0263(10) 0.0515(13) 0.0220(10) 0.0090(7) -0.0017(8) 0.0029(7)
O4 0.0260(11) 0.0498(13) 0.0330(11) -0.0123(8) 0.0026(9) -0.0084(8)
O5 0.0260(10) 0.0317(10) 0.0466(12) -0.0044(9) 0.0146(9) -0.0052(8)
O6 0.0295(11) 0.0372(11) 0.0315(11) 0.0073(8) 0.0033(9) 0.0063(7)
O7 0.0408(12) 0.0364(12) 0.0585(14) -0.0116(11) 0.0192(10) -0.0064(10)
O8 0.0228(9) 0.0341(10) 0.0289(9) 0.0021(8) -0.0030(7) -0.0036(8)
O9 0.0215(9) 0.0452(12) 0.0355(10) -0.0056(9) 0.0023(8) 0.0012(8)
O10 0.0460(13) 0.0470(12) 0.0246(10) 0.0036(9) -0.0003(9) -0.0191(11)
N1 0.0196(9) 0.0366(12) 0.0225(10) 0.0005(9) -0.0010(7) 0.0042(10)
N2 0.0174(11) 0.0365(13) 0.0299(13) 0.0029(8) -0.0015(9) 0.0044(8)
N3 0.0194(9) 0.0357(12) 0.0233(10) 0.0009(9) 0.0002(8) 0.0058(9)
N4 0.0169(9) 0.0280(10) 0.0212(9) 0.0016(8) -0.0003(8) 0.0010(8)
N5 0.0190(10) 0.0315(10) 0.0282(11) 0.0006(9) 0.0029(8) 0.0003(9)
N6 0.0197(11) 0.0347(12) 0.0228(11) 0.0013(8) -0.0017(9) 0.0035(8)
N7 0.0215(10) 0.0355(12) 0.0223(10) 0.0013(9) 0.0016(8) 0.0009(9)
C1 0.0223(11) 0.0324(12) 0.0211(11) 0.0011(10) 0.0002(9) 0.0032(10)
C2 0.0194(12) 0.0257(11) 0.0220(12) -0.0005(10) -0.0030(9) -0.0002(10)
C3 0.0194(13) 0.0237(13) 0.0333(15) 0.0002(9) 0.0000(11) -0.0007(8)
C4 0.0177(11) 0.0241(12) 0.0240(11) -0.0002(10) -0.0008(9) 0.0020(9)
C5 0.0196(11) 0.0249(12) 0.0226(11) -0.0020(9) 0.0025(9) -0.0009(9)
C6 0.0250(13) 0.0275(11) 0.0225(12) 0.0030(10) -0.0008(10) -0.0011(10)

loop_
_atom_type_symbol
_atom_type_description
_atom_type_scat_dispersion_real
_atom_type_scat_dispersion_imag
_atom_type_scat_source
C C 0.0181 0.0091 'International Tables Vol C Tables 4.2.6.8 and 6.1.1.4'
H H 0.0000 0.0000 'International Tables Vol C Tables 4.2.6.8 and 6.1.1.4'
N N 0.0311 0.0180 'International Tables Vol C Tables 4.2.6.8 and 6.1.1.4'
O O 0.0492 0.0322 'International Tables Vol C Tables 4.2.6.8 and 6.1.1.4'
Sm Sm -5.3236 12.2178 'International Tables Vol C Tables 4.2.6.8 and 6.1.1.4'

loop_
_geom_angle_atom_site_label_1
_geom_angle_atom_site_label_2
_geom_angle_atom_site_label_3
_geom_angle
_geom_angle_site_symmetry_1
_geom_angle_site_symmetry_3
_geom_angle_publ_flag
O1 Sm1 O4 74.76(8) . . ?
O1 Sm1 O6 135.89(8) . . ?
O1 Sm1 O7 75.99(8) . . ?
O1 Sm1 O8 145.25(7) . . ?
O1 Sm1 N1 52.04(7) . . ?
O1 Sm1 C1 24.77(7) . . ?
O4 Sm1 O6 70.91(8) . . ?
O4 Sm1 O7 137.76(8) . . ?
O4 Sm1 O8 138.27(7) . . ?
O4 Sm1 N1 72.64(8) . . ?
O4 Sm1 C1 70.54(8) . . ?
O5 Sm1 O1 78.63(7) . . ?
O5 Sm1 O4 78.40(8) . . ?
O5 Sm1 O6 68.11(8) . . ?
O5 Sm1 O7 66.42(7) . . ?
O5 Sm1 O8 95.79(7) . . ?
O5 Sm1 O9 137.35(8) . . ?
O5 Sm1 O10 134.36(8) . . ?
O5 Sm1 N1 127.42(8) . . ?
O5 Sm1 C1 101.55(8) . . ?
O6 Sm1 O7 113.43(8) . . ?
O6 Sm1 O8 68.69(7) . . ?
O6 Sm1 N1 135.38(8) . . ?
O6 Sm1 C1 141.37(8) . . ?
O7 Sm1 N1 110.77(8) . . ?
O7 Sm1 C1 93.69(8) . . ?
O8 Sm1 O7 70.48(8) . . ?
O8 Sm1 N1 134.46(7) . . ?
O8 Sm1 C1 149.47(7) . . ?
O9 Sm1 O1 128.81(7) . . ?
O9 Sm1 O4 79.37(7) . . ?
O9 Sm1 O6 70.37(7) . . ?
O9 Sm1 O7 142.78(8) . . ?
O9 Sm1 O8 77.77(7) . . ?
O9 Sm1 O10 83.09(8) . . ?
O9 Sm1 N1 78.42(7) . . ?
O9 Sm1 C1 104.63(7) . . ?
O10 Sm1 O1 90.28(8) . . ?
O10 Sm1 O4 141.12(8) . . ?
O10 Sm1 O6 133.73(8) . . ?
O10 Sm1 O7 67.94(8) . . ?
O10 Sm1 O8 69.06(7) . . ?
O10 Sm1 N1 69.97(8) . . ?
O10 Sm1 C1 80.91(7) . . ?
N1 Sm1 C1 27.33(7) . . ?
C1 O1 Sm1 100.02(15) . . ?
Sm1 O4 H4A 124(3) . . ?
Sm1 O4 H4B 121(3) . . ?
H4A O4 H4B 103(4) . . ?
Sm1 O5 H5A 126(3) . . ?
Sm1 O5 H5B 132(3) . . ?
H5A O5 H5B 100(3) . . ?
Sm1 O6 H6A 124(3) . . ?
Sm1 O6 H6B 125(3) . . ?
H6A O6 H6B 99(4) . . ?
Sm1 O7 H7A 121(3) . . ?
Sm1 O7 H7B 124(4) . . ?
H7A O7 H7B 115(5) . . ?
Sm1 O8 H8A 119(3) . . ?
Sm1 O8 H8B 110(3) . . ?
H8A O8 H8B 106(4) . . ?
Sm1 O9 H9A 125(3) . . ?
Sm1 O9 H9B 119(3) . . ?
H9A O9 H9B 104(4) . . ?
Sm1 O10 H10A 124(3) . . ?
Sm1 O10 H10B 128(3) . . ?
H10A O10 H10B 107(4) . . ?
C1 N1 Sm1 92.19(15) . . ?
C2 N1 Sm1 148.21(18) . . ?
C2 N1 C1 119.6(2) . . ?
C2 N2 C3 117.6(2) . . ?
C4 N3 C1 117.7(2) . . ?
C4 N4 C2 120.8(2) . . ?
C4 N4 C5 119.6(2) . . ?
C5 N4 C2 119.7(2) . . ?
C5 N5 C3 118.6(2) . . ?
C4 N6 C6 118.9(2) . . ?
C5 N7 C6 118.2(2) . . ?
O1 C1 Sm1 55.20(13) . . ?
O1 C1 N1 115.5(2) . . ?
O1 C1 N3 120.3(2) . . ?
N1 C1 Sm1 60.49(13) . . ?
N3 C1 Sm1 173.81(19) . . ?
N3 C1 N1 124.2(2) . . ?
N1 C2 N4 117.8(2) . . ?
N2 C2 N1 121.8(2) . . ?
N2 C2 N4 120.4(2) . . ?
O2 C3 N2 118.4(3) . . ?
O2 C3 N5 117.0(3) . . ?
N2 C3 N5 124.6(3) . . ?
N3 C4 N4 119.9(2) . . ?
N6 C4 N3 120.6(2) . . ?
N6 C4 N4 119.6(2) . . ?
N5 C5 N4 119.1(2) . . ?
N7 C5 N4 120.1(2) . . ?
N7 C5 N5 120.8(2) . . ?
O3 C6 N6 118.1(3) . . ?
O3 C6 N7 118.4(3) . . ?
N7 C6 N6 123.5(2) . . ?

loop_
_geom_bond_atom_site_label_1
_geom_bond_atom_site_label_2
_geom_bond_distance
_geom_bond_site_symmetry_2
_geom_bond_publ_flag
Sm1 O1 2.4719(19) . ?
Sm1 O4 2.498(2) . ?
Sm1 O5 2.363(2) . ?
Sm1 O6 2.512(2) . ?
Sm1 O7 2.538(2) . ?
Sm1 O8 2.5134(18) . ?
Sm1 O9 2.414(2) . ?
Sm1 O10 2.452(2) . ?
Sm1 N1 2.581(2) . ?
Sm1 C1 2.964(3) . ?
O1 C1 1.261(3) . ?
O2 C3 1.268(3) . ?
O3 C6 1.261(4) . ?
O4 H4A 0.8698(14) . ?
O4 H4B 0.8699(13) . ?
O5 H5A 0.8699(13) . ?
O5 H5B 0.8700(13) . ?
O6 H6A 0.8699(13) . ?
O6 H6B 0.8699(13) . ?
O7 H7A 0.8699(13) . ?
O7 H7B 0.8698(13) . ?
O8 H8A 0.8699(13) . ?
O8 H8B 0.8698(14) . ?
O9 H9A 0.8698(13) . ?
O9 H9B 0.8699(14) . ?
O10 H10A 0.8699(13) . ?
O10 H10B 0.8699(13) . ?
N1 C1 1.362(3) . ?
N1 C2 1.326(3) . ?
N2 C2 1.322(4) . ?
N2 C3 1.358(4) . ?
N3 C1 1.357(3) . ?
N3 C4 1.324(3) . ?
N4 C2 1.405(3) . ?
N4 C4 1.402(3) . ?
N4 C5 1.403(3) . ?
N5 C3 1.364(4) . ?
N5 C5 1.326(3) . ?
N6 C4 1.319(3) . ?
N6 C6 1.368(4) . ?
N7 C5 1.324(3) . ?
N7 C6 1.364(4) . ?

loop_
_geom_hbond_atom_site_label_D
_geom_hbond_atom_site_label_H
_geom_hbond_atom_site_label_A
_geom_hbond_distance_DH
_geom_hbond_distance_HA
_geom_hbond_distance_DA
_geom_hbond_angle_DHA
_geom_hbond_site_symmetry_A
_geom_hbond_publ_flag
O4 H4A O1 0.8698(14) 1.987(11) 2.841(3) 167(4) 2_546 yes
O4 H4B N7 0.8699(13) 2.042(6) 2.907(3) 173(4) 3_666 yes
O5 H5A N3 0.8699(13) 1.819(10) 2.670(3) 166(4) 2_546 yes
O5 H5B N5 0.8700(13) 1.918(10) 2.772(3) 167(4) 4_576 yes
O6 H6A O2 0.8699(13) 1.947(13) 2.788(3) 162(4) 2_646 yes
O6 H6B O8 0.8699(13) 1.931(5) 2.797(3) 174(4) 3_667 yes
O7 H7A O6 0.8699(13) 2.31(3) 3.008(3) 137(4) 1_565 yes
O7 H7B O2 0.8698(13) 2.131(12) 2.976(3) 164(4) 4_576 yes
O8 H8A N6 0.8699(13) 1.940(15) 2.756(3) 156(3) 4_676 yes
O8 H8B O2 0.8698(14) 1.895(12) 2.746(3) 166(4) 2_656 yes
O9 H9A O3 0.8698(13) 2.145(14) 2.976(3) 160(4) 3_666 yes
O9 H9B O3 0.8699(14) 1.860(3) 2.729(3) 178(4) 4_676 yes
O10 H10A O3 0.8699(13) 1.842(15) 2.677(3) 160(4) 3_676 yes
O10 H10B O2 0.8699(13) 2.066(17) 2.878(3) 155(4) 2_656 yes

loop_
_geom_torsion_atom_site_label_1
_geom_torsion_atom_site_label_2
_geom_torsion_atom_site_label_3
_geom_torsion_atom_site_label_4
_geom_torsion
_geom_torsion_site_symmetry_1
_geom_torsion_site_symmetry_2
_geom_torsion_site_symmetry_3
_geom_torsion_site_symmetry_4
_geom_torsion_publ_flag
Sm1 O1 C1 N1 -5.3(3) . . . . ?
Sm1 O1 C1 N3 174.9(2) . . . . ?
Sm1 N1 C1 O1 5.0(3) . . . . ?
Sm1 N1 C1 N3 -175.2(2) . . . . ?
Sm1 N1 C2 N2 -3.0(5) . . . . ?
Sm1 N1 C2 N4 177.0(3) . . . . ?
C1 N1 C2 N2 178.9(3) . . . . ?
C1 N1 C2 N4 -1.0(4) . . . . ?
C1 N3 C4 N4 2.5(4) . . . . ?
C1 N3 C4 N6 -177.3(2) . . . . ?
C2 N1 C1 Sm1 179.0(3) . . . . ?
C2 N1 C1 O1 -176.1(3) . . . . ?
C2 N1 C1 N3 3.7(4) . . . . ?
C2 N2 C3 O2 177.0(2) . . . . ?
C2 N2 C3 N5 -3.0(4) . . . . ?
C2 N4 C4 N3 -0.1(4) . . . . ?
C2 N4 C4 N6 179.7(2) . . . . ?
C2 N4 C5 N5 -0.5(4) . . . . ?
C2 N4 C5 N7 178.9(2) . . . . ?
C3 N2 C2 N1 -177.4(2) . . . . ?
C3 N2 C2 N4 2.5(4) . . . . ?
C3 N5 C5 N4 0.1(4) . . . . ?
C3 N5 C5 N7 -179.2(2) . . . . ?
C4 N3 C1 O1 175.3(3) . . . . ?
C4 N3 C1 N1 -4.4(4) . . . . ?
C4 N4 C2 N1 -0.7(4) . . . . ?
C4 N4 C2 N2 179.4(2) . . . . ?
C4 N4 C5 N5 179.2(2) . . . . ?
C4 N4 C5 N7 -1.4(4) . . . . ?
C4 N6 C6 O3 175.0(2) . . . . ?
C4 N6 C6 N7 -4.3(4) . . . . ?
C5 N4 C2 N1 179.0(2) . . . . ?
C5 N4 C2 N2 -0.9(4) . . . . ?
C5 N4 C4 N3 -179.8(2) . . . . ?
C5 N4 C4 N6 0.0(4) . . . . ?
C5 N5 C3 O2 -178.4(2) . . . . ?
C5 N5 C3 N2 1.6(4) . . . . ?
C5 N7 C6 O3 -176.4(2) . . . . ?
C5 N7 C6 N6 2.9(4) . . . . ?
C6 N6 C4 N3 -177.5(2) . . . . ?
C6 N6 C4 N4 2.7(4) . . . . ?
C6 N7 C5 N4 0.0(4) . . . . ?
C6 N7 C5 N5 179.4(2) . . . . ?
